data_2217277
loop_
_publ_author_name
'Saeed, Aamer'
'Zaman, Sabah'
'Bolte, Michael'

_publ_section_title (<i>Z</i>)-<i>N</i>-[3-(2-Methoxyphenyl)-4-phenyl-2,3-dihydrothiazol-2-ylidene]-4-methylbenzamide
_journal_coeditor_code SG2195
_journal_issue 1
_journal_name_full 'Acta Crystallographica Section E'
_journal_page_first o67
_journal_page_last o67
_journal_paper_doi 10.1107/S160053680706165X
_journal_volume 64
_journal_year 2008
_chemical_formula_iupac 'C24 H20 N2 O2 S'
_chemical_formula_moiety 'C24 H20 N2 O2 S'
_chemical_formula_sum 'C24 H20 N2 O2 S'
_chemical_formula_weight 400.48
_chemical_name_systematic
;
(Z)-N-[3-(2-Methoxyphenyl)-4-phenyl-2,3-dihydrothiazol-2-ylidene]-
4-methylbenzamide
;
_space_group_IT_number 14
_symmetry_cell_setting monoclinic
_symmetry_space_group_name_Hall '-P 2ybc'
_symmetry_space_group_name_H-M 'P 1 21/c 1'
_atom_sites_solution_hydrogens geom
_atom_sites_solution_primary direct
_atom_sites_solution_secondary difmap
_audit_creation_method SHELXL-97
_cell_angle_alpha 90.00
_cell_angle_beta 102.710(8)
_cell_angle_gamma 90.00
_cell_formula_units_Z 4
_cell_length_a 10.1305(10)
_cell_length_b 20.0583(14)
_cell_length_c 10.0959(10)
_cell_measurement_reflns_used 10726
_cell_measurement_temperature 173(2)
_cell_measurement_theta_max 25.8
_cell_measurement_theta_min 3.8
_cell_volume 2001.2(3)
_computing_cell_refinement 'X-Area (Stoe & Cie, 2001)'
_computing_data_collection 'X-Area (Stoe & Cie, 2001)'
_computing_data_reduction 'X-Area (Stoe & Cie, 2001)'
_computing_molecular_graphics 'PLATON (Spek, 2003)'
_computing_publication_material 'SHELXL97 (Sheldrick, 1997)'
_computing_structure_refinement 'SHELXL97 (Sheldrick, 1997)'
_computing_structure_solution 'SHELXS97 (Sheldrick, 1997)'
_diffrn_ambient_temperature 173(2)
_diffrn_measured_fraction_theta_full 0.993
_diffrn_measured_fraction_theta_max 0.987
_diffrn_measurement_device_type 'Stoe IPDSII two-circle diffractometer'
_diffrn_measurement_method \w
_diffrn_radiation_monochromator graphite
_diffrn_radiation_source 'fine-focus sealed tube'
_diffrn_radiation_type MoK\a
_diffrn_radiation_wavelength 0.71073
_diffrn_reflns_av_R_equivalents 0.0388
_diffrn_reflns_av_sigmaI/netI 0.0300
_diffrn_reflns_limit_h_max 11
_diffrn_reflns_limit_h_min -12
_diffrn_reflns_limit_k_max 24
_diffrn_reflns_limit_k_min -21
_diffrn_reflns_limit_l_max 12
_diffrn_reflns_limit_l_min -12
_diffrn_reflns_number 11964
_diffrn_reflns_theta_full 25.00
_diffrn_reflns_theta_max 25.61
_diffrn_reflns_theta_min 3.68
_diffrn_standards_number 0
_exptl_absorpt_coefficient_mu 0.185
_exptl_absorpt_correction_T_max 0.9505
_exptl_absorpt_correction_T_min 0.9415
_exptl_absorpt_correction_type multi-scan
_exptl_absorpt_process_details '(MULABS; Spek, 2003; Blessing, 1995)'
_exptl_crystal_colour colourless
_exptl_crystal_density_diffrn 1.329
_exptl_crystal_density_method 'not measured'
_exptl_crystal_description block
_exptl_crystal_F_000 840
_exptl_crystal_size_max 0.33
_exptl_crystal_size_mid 0.23
_exptl_crystal_size_min 0.22
_refine_diff_density_max 0.146
_refine_diff_density_min -0.277
_refine_ls_extinction_method none
_refine_ls_goodness_of_fit_ref 1.049
_refine_ls_hydrogen_treatment constr
_refine_ls_matrix_type full
_refine_ls_number_parameters 264
_refine_ls_number_reflns 3728
_refine_ls_number_restraints 0
_refine_ls_restrained_S_all 1.049
_refine_ls_R_factor_all 0.0482
_refine_ls_R_factor_gt 0.0383
_refine_ls_shift/su_max 0.001
_refine_ls_shift/su_mean 0.000
_refine_ls_structure_factor_coef Fsqd
_refine_ls_weighting_details 'calc w=1/[\s^2^(Fo^2^)+(0.0627P)^2^+0.2151P] where P=(Fo^2^+2Fc^2^)/3'
_refine_ls_weighting_scheme calc
_refine_ls_wR_factor_gt 0.0988
_refine_ls_wR_factor_ref 0.1031
_reflns_number_gt 3095
_reflns_number_total 3728
_reflns_threshold_expression I>2\s(I)
_cod_data_source_file sg2195.cif
_cod_data_source_block I
_cod_depositor_comments
;
The following automatic conversions were performed:
'_symmetry_cell_setting' value 'Monoclinic' changed to 'monoclinic'
according to '/home/saulius/struct/CIF-dictionaries/cif_core.dic'
dictionary named 'cif_core.dic' version 2.4.1 from 2010-06-29.

Automatic conversion script
Id: cif_fix_enum 1527 2010-12-29 10:47:43Z saulius 

The following automatic conversions were performed:

'_symmetry_cell_setting' value 'Monoclinic' changed to 'monoclinic'
according to /home/saulius/struct/CIF-dictionaries/cif_core.dic
dictionary named 'cif_core.dic' version 2.4.1 from 2010-06-29.

Automatic conversion script
Id: cif_fix_values 1715 2011-07-08 13:25:40Z adriana 
;
_cod_original_sg_symbol_H-M 'P 21/c'
_cod_database_code 2217277
_cod_database_fobs_code 2217277

loop_
_symmetry_equiv_pos_as_xyz
'x, y, z'
'-x, y+1/2, -z+1/2'
'-x, -y, -z'
'x, -y-1/2, z-1/2'

loop_
_atom_site_type_symbol
_atom_site_label
_atom_site_fract_x
_atom_site_fract_y
_atom_site_fract_z
_atom_site_U_iso_or_equiv
_atom_site_adp_type
_atom_site_calc_flag
_atom_site_refinement_flags
_atom_site_occupancy
S S1 0.98050(4) 0.70737(2) 0.51355(5) 0.04086(15) Uani d . 1
O O1 1.10348(11) 0.68440(6) 0.31286(12) 0.0397(3) Uani d . 1
O O2 0.72991(11) 0.52503(5) 0.53280(10) 0.0332(3) Uani d . 1
N N1 0.75221(12) 0.64830(6) 0.43148(12) 0.0265(3) Uani d . 1
N N2 0.89232(13) 0.63407(6) 0.27787(12) 0.0295(3) Uani d . 1
C C1 0.87220(15) 0.65906(7) 0.39275(15) 0.0281(3) Uani d . 1
C C2 0.74474(16) 0.67752(8) 0.55719(15) 0.0305(3) Uani d . 1
C C3 0.86066(19) 0.70950(9) 0.61315(18) 0.0434(4) Uani d . 1
H H3 0.8755 0.7311 0.6989 0.052 Uiso calc R 1
C C4 1.01248(15) 0.64968(7) 0.24281(15) 0.0303(3) Uani d . 1
C C11 1.02529(15) 0.62264(8) 0.10802(15) 0.0301(3) Uani d . 1
C C12 0.91665(16) 0.59116(8) 0.02041(16) 0.0347(4) Uani d . 1
H H12 0.8335 0.5851 0.0478 0.042 Uiso calc R 1
C C13 0.92970(18) 0.56869(9) -0.10637(17) 0.0396(4) Uani d . 1
H H13 0.8548 0.5478 -0.1649 0.047 Uiso calc R 1
C C14 1.05099(17) 0.57628(9) -0.14929(16) 0.0354(4) Uani d . 1
C C15 1.15848(17) 0.60780(10) -0.06097(17) 0.0397(4) Uani d . 1
H H15 1.2418 0.6135 -0.0881 0.048 Uiso calc R 1
C C16 1.14651(16) 0.63095(9) 0.06546(17) 0.0372(4) Uani d . 1
H H16 1.2210 0.6525 0.1232 0.045 Uiso calc R 1
C C17 1.0679(2) 0.54980(10) -0.28494(17) 0.0462(4) Uani d . 1
H H17A 1.0897 0.5022 -0.2767 0.069 Uiso calc R 1
H H17B 1.1415 0.5738 -0.3130 0.069 Uiso calc R 1
H H17C 0.9836 0.5563 -0.3530 0.069 Uiso calc R 1
C C21 0.65588(14) 0.60120(7) 0.35548(14) 0.0254(3) Uani d . 1
C C22 0.64954(14) 0.53698(7) 0.40723(14) 0.0259(3) Uani d . 1
C C23 0.56515(16) 0.48964(8) 0.32885(15) 0.0329(4) Uani d . 1
H H23 0.5586 0.4459 0.3629 0.040 Uiso calc R 1
C C24 0.49103(17) 0.50720(9) 0.20088(16) 0.0379(4) Uani d . 1
H H24 0.4345 0.4749 0.1473 0.045 Uiso calc R 1
C C25 0.49813(17) 0.57099(9) 0.14992(16) 0.0387(4) Uani d . 1
H H25 0.4464 0.5822 0.0624 0.046 Uiso calc R 1
C C26 0.58140(16) 0.61869(8) 0.22749(14) 0.0326(4) Uani d . 1
H H26 0.5871 0.6625 0.1933 0.039 Uiso calc R 1
C C27 0.74026(19) 0.45719(8) 0.58037(16) 0.0369(4) Uani d . 1
H H27A 0.6506 0.4411 0.5872 0.055 Uiso calc R 1
H H27B 0.8019 0.4551 0.6699 0.055 Uiso calc R 1
H H27C 0.7753 0.4291 0.5164 0.055 Uiso calc R 1
C C31 0.62025(16) 0.67828(7) 0.61048(15) 0.0297(3) Uani d . 1
C C32 0.63140(18) 0.67578(8) 0.75194(15) 0.0358(4) Uani d . 1
H H32 0.7170 0.6677 0.8107 0.043 Uiso calc R 1
C C33 0.5178(2) 0.68500(8) 0.80611(17) 0.0415(4) Uani d . 1
H H33 0.5264 0.6827 0.9016 0.050 Uiso calc R 1
C C34 0.3918(2) 0.69747(9) 0.72213(18) 0.0414(4) Uani d . 1
H H34 0.3151 0.7050 0.7600 0.050 Uiso calc R 1
C C35 0.37924(18) 0.69885(8) 0.58204(17) 0.0367(4) Uani d . 1
H H35 0.2933 0.7068 0.5238 0.044 Uiso calc R 1
C C36 0.49179(16) 0.68870(7) 0.52706(15) 0.0313(3) Uani d . 1
H H36 0.4815 0.6888 0.4312 0.038 Uiso calc R 1

loop_
_atom_site_aniso_label
_atom_site_aniso_U_11
_atom_site_aniso_U_22
_atom_site_aniso_U_33
_atom_site_aniso_U_12
_atom_site_aniso_U_13
_atom_site_aniso_U_23
S1 0.0358(2) 0.0385(3) 0.0506(3) -0.01358(18) 0.01446(18) -0.01702(18)
O1 0.0342(6) 0.0394(7) 0.0465(7) -0.0054(5) 0.0112(5) -0.0059(5)
O2 0.0418(6) 0.0246(5) 0.0292(5) -0.0013(5) -0.0009(5) 0.0015(4)
N1 0.0299(6) 0.0224(6) 0.0278(6) -0.0030(5) 0.0074(5) -0.0025(5)
N2 0.0315(7) 0.0266(6) 0.0318(6) 0.0011(5) 0.0098(5) 0.0012(5)
C1 0.0300(8) 0.0209(7) 0.0335(7) 0.0003(6) 0.0075(6) 0.0014(6)
C2 0.0381(8) 0.0246(7) 0.0301(7) -0.0034(7) 0.0102(6) -0.0061(6)
C3 0.0458(10) 0.0424(10) 0.0444(9) -0.0146(8) 0.0153(8) -0.0194(8)
C4 0.0290(8) 0.0249(8) 0.0377(8) 0.0040(6) 0.0089(6) 0.0051(6)
C11 0.0295(8) 0.0274(8) 0.0347(8) 0.0062(6) 0.0098(6) 0.0071(6)
C12 0.0290(8) 0.0376(9) 0.0402(9) 0.0020(7) 0.0131(6) -0.0002(7)
C13 0.0342(9) 0.0455(10) 0.0393(9) 0.0014(7) 0.0088(7) -0.0037(7)
C14 0.0354(8) 0.0383(9) 0.0344(8) 0.0095(7) 0.0120(7) 0.0077(7)
C15 0.0326(8) 0.0507(11) 0.0392(9) 0.0038(8) 0.0155(7) 0.0099(7)
C16 0.0298(8) 0.0444(10) 0.0382(8) 0.0011(7) 0.0090(7) 0.0071(7)
C17 0.0479(10) 0.0561(12) 0.0390(9) 0.0069(9) 0.0192(8) 0.0026(8)
C21 0.0251(7) 0.0268(7) 0.0249(7) -0.0006(6) 0.0065(5) -0.0047(5)
C22 0.0259(7) 0.0269(8) 0.0252(7) 0.0000(6) 0.0062(6) -0.0033(5)
C23 0.0337(8) 0.0296(8) 0.0367(8) -0.0051(7) 0.0103(7) -0.0074(6)
C24 0.0332(9) 0.0449(10) 0.0342(8) -0.0064(7) 0.0049(7) -0.0146(7)
C25 0.0347(9) 0.0527(11) 0.0261(7) 0.0031(8) 0.0007(6) -0.0055(7)
C26 0.0350(8) 0.0357(9) 0.0269(7) 0.0044(7) 0.0065(6) 0.0011(6)
C27 0.0517(10) 0.0259(8) 0.0336(8) 0.0036(7) 0.0102(7) 0.0035(6)
C31 0.0389(8) 0.0202(7) 0.0319(7) -0.0040(6) 0.0118(6) -0.0053(6)
C32 0.0468(10) 0.0290(8) 0.0317(8) -0.0007(7) 0.0091(7) -0.0047(6)
C33 0.0645(12) 0.0316(9) 0.0333(8) -0.0023(8) 0.0212(8) -0.0042(7)
C34 0.0509(10) 0.0318(9) 0.0492(10) -0.0048(8) 0.0277(8) -0.0057(7)
C35 0.0385(9) 0.0293(8) 0.0443(9) -0.0025(7) 0.0134(7) -0.0043(7)
C36 0.0410(9) 0.0233(7) 0.0311(8) -0.0030(7) 0.0110(6) -0.0025(6)

loop_
_atom_type_symbol
_atom_type_description
_atom_type_scat_dispersion_real
_atom_type_scat_dispersion_imag
_atom_type_scat_source
C C 0.0033 0.0016 'International Tables Vol C Tables 4.2.6.8 and 6.1.1.4'
H H 0.0000 0.0000 'International Tables Vol C Tables 4.2.6.8 and 6.1.1.4'
N N 0.0061 0.0033 'International Tables Vol C Tables 4.2.6.8 and 6.1.1.4'
O O 0.0106 0.0060 'International Tables Vol C Tables 4.2.6.8 and 6.1.1.4'
S S 0.1246 0.1234 'International Tables Vol C Tables 4.2.6.8 and 6.1.1.4'

loop_
_geom_angle_atom_site_label_1
_geom_angle_atom_site_label_2
_geom_angle_atom_site_label_3
_geom_angle
C3 S1 C1 90.36(8)
C22 O2 C27 117.35(11)
C1 N1 C2 114.55(12)
C1 N1 C21 119.11(12)
C2 N1 C21 125.57(13)
C1 N2 C4 117.12(13)
N2 C1 N1 120.52(13)
N2 C1 S1 129.09(12)
N1 C1 S1 110.39(10)
C3 C2 N1 111.07(14)
C3 C2 C31 125.28(14)
N1 C2 C31 123.35(13)
C2 C3 S1 113.61(12)
C2 C3 H3 123.2
S1 C3 H3 123.2
O1 C4 N2 124.59(15)
O1 C4 C11 121.19(15)
N2 C4 C11 114.19(13)
C16 C11 C12 118.75(15)
C16 C11 C4 119.62(14)
C12 C11 C4 121.59(14)
C13 C12 C11 120.43(16)
C13 C12 H12 119.8
C11 C12 H12 119.8
C12 C13 C14 121.20(16)
C12 C13 H13 119.4
C14 C13 H13 119.4
C15 C14 C13 117.78(15)
C15 C14 C17 120.57(16)
C13 C14 C17 121.64(16)
C16 C15 C14 121.64(16)
C16 C15 H15 119.2
C14 C15 H15 119.2
C15 C16 C11 120.21(15)
C15 C16 H16 119.9
C11 C16 H16 119.9
C14 C17 H17A 109.5
C14 C17 H17B 109.5
H17A C17 H17B 109.5
C14 C17 H17C 109.5
H17A C17 H17C 109.5
H17B C17 H17C 109.5
C26 C21 C22 121.34(13)
C26 C21 N1 119.45(14)
C22 C21 N1 118.93(12)
O2 C22 C21 116.16(12)
O2 C22 C23 124.72(14)
C21 C22 C23 119.12(13)
C24 C23 C22 119.43(15)
C24 C23 H23 120.3
C22 C23 H23 120.3
C25 C24 C23 121.16(14)
C25 C24 H24 119.4
C23 C24 H24 119.4
C24 C25 C26 119.89(14)
C24 C25 H25 120.1
C26 C25 H25 120.1
C21 C26 C25 119.06(15)
C21 C26 H26 120.5
C25 C26 H26 120.5
O2 C27 H27A 109.5
O2 C27 H27B 109.5
H27A C27 H27B 109.5
O2 C27 H27C 109.5
H27A C27 H27C 109.5
H27B C27 H27C 109.5
C36 C31 C32 118.12(15)
C36 C31 C2 122.50(13)
C32 C31 C2 119.00(14)
C33 C32 C31 120.35(15)
C33 C32 H32 119.8
C31 C32 H32 119.8
C32 C33 C34 120.80(15)
C32 C33 H33 119.6
C34 C33 H33 119.6
C33 C34 C35 119.30(17)
C33 C34 H34 120.4
C35 C34 H34 120.4
C36 C35 C34 120.24(16)
C36 C35 H35 119.9
C34 C35 H35 119.9
C35 C36 C31 121.14(14)
C35 C36 H36 119.4
C31 C36 H36 119.4

loop_
_geom_bond_atom_site_label_1
_geom_bond_atom_site_label_2
_geom_bond_distance
S1 C3 1.7390(19)
S1 C1 1.7439(15)
O1 C4 1.2442(19)
O2 C22 1.3687(17)
O2 C27 1.4392(18)
N1 C1 1.373(2)
N1 C2 1.4151(19)
N1 C21 1.4505(17)
N2 C1 1.320(2)
N2 C4 1.376(2)
C2 C3 1.348(2)
C2 C31 1.476(2)
C3 H3 0.9500
C4 C11 1.497(2)
C11 C16 1.397(2)
C11 C12 1.401(2)
C12 C13 1.390(2)
C12 H12 0.9500
C13 C14 1.398(2)
C13 H13 0.9500
C14 C15 1.398(2)
C14 C17 1.514(2)
C15 C16 1.388(2)
C15 H15 0.9500
C16 H16 0.9500
C17 H17A 0.9800
C17 H17B 0.9800
C17 H17C 0.9800
C21 C26 1.3903(19)
C21 C22 1.397(2)
C22 C23 1.400(2)
C23 C24 1.389(2)
C23 H23 0.9500
C24 C25 1.387(3)
C24 H24 0.9500
C25 C26 1.396(2)
C25 H25 0.9500
C26 H26 0.9500
C27 H27A 0.9800
C27 H27B 0.9800
C27 H27C 0.9800
C31 C36 1.402(2)
C31 C32 1.409(2)
C32 C33 1.390(2)
C32 H32 0.9500
C33 C34 1.391(3)
C33 H33 0.9500
C34 C35 1.392(2)
C34 H34 0.9500
C35 C36 1.388(2)
C35 H35 0.9500
C36 H36 0.9500

loop_
_geom_torsion_atom_site_label_1
_geom_torsion_atom_site_label_2
_geom_torsion_atom_site_label_3
_geom_torsion_atom_site_label_4
_geom_torsion
C4 N2 C1 N1 176.95(12)
C4 N2 C1 S1 -3.0(2)
C2 N1 C1 N2 179.56(13)
C21 N1 C1 N2 9.1(2)
C2 N1 C1 S1 -0.48(15)
C21 N1 C1 S1 -170.98(10)
C3 S1 C1 N2 -178.83(15)
C3 S1 C1 N1 1.21(12)
C1 N1 C2 C3 -0.81(19)
C21 N1 C2 C3 168.98(15)
C1 N1 C2 C31 173.17(13)
C21 N1 C2 C31 -17.0(2)
N1 C2 C3 S1 1.76(19)
C31 C2 C3 S1 -172.09(12)
C1 S1 C3 C2 -1.74(15)
C1 N2 C4 O1 1.4(2)
C1 N2 C4 C11 -176.94(12)
O1 C4 C11 C16 6.2(2)
N2 C4 C11 C16 -175.35(13)
O1 C4 C11 C12 -171.36(15)
N2 C4 C11 C12 7.1(2)
C16 C11 C12 C13 0.0(2)
C4 C11 C12 C13 177.59(15)
C11 C12 C13 C14 0.6(3)
C12 C13 C14 C15 -0.6(3)
C12 C13 C14 C17 177.76(16)
C13 C14 C15 C16 0.1(3)
C17 C14 C15 C16 -178.30(16)
C14 C15 C16 C11 0.5(3)
C12 C11 C16 C15 -0.5(2)
C4 C11 C16 C15 -178.16(15)
C1 N1 C21 C26 -73.97(18)
C2 N1 C21 C26 116.67(16)
C1 N1 C21 C22 99.99(16)
C2 N1 C21 C22 -69.38(19)
C27 O2 C22 C21 -171.39(14)
C27 O2 C22 C23 7.6(2)
C26 C21 C22 O2 178.36(13)
N1 C21 C22 O2 4.5(2)
C26 C21 C22 C23 -0.7(2)
N1 C21 C22 C23 -174.56(13)
O2 C22 C23 C24 -178.17(15)
C21 C22 C23 C24 0.8(2)
C22 C23 C24 C25 -0.6(2)
C23 C24 C25 C26 0.3(3)
C22 C21 C26 C25 0.4(2)
N1 C21 C26 C25 174.20(14)
C24 C25 C26 C21 -0.2(2)
C3 C2 C31 C36 134.02(18)
N1 C2 C31 C36 -39.1(2)
C3 C2 C31 C32 -38.8(2)
N1 C2 C31 C32 148.05(15)
C36 C31 C32 C33 -1.4(2)
C2 C31 C32 C33 171.72(14)
C31 C32 C33 C34 -0.6(3)
C32 C33 C34 C35 1.8(3)
C33 C34 C35 C36 -0.8(2)
C34 C35 C36 C31 -1.3(2)
C32 C31 C36 C35 2.4(2)
C2 C31 C36 C35 -170.49(14)

loop_
_cod_related_entry_id
_cod_related_entry_database
_cod_related_entry_code
1 ChemSpider 21195728
